data_7154465
loop_
_publ_author_name
'Quintero, Celso'
'Valderrama, Mauricio'
'Becerra, Alexandra'
'Daniliuc, Constantin G.'
'Rojas, Rene S.'

_publ_section_title
;
 Synthesis of 4(3H)quinazolinimines by reaction of
 (E)-N-(aryl)-acetimidoyl or -benzimidoyl chloride with amines.
;
_journal_issue 22
_journal_name_full 'Organic &amp; biomolecular chemistry'
_journal_page_first 6183
_journal_page_last 6193
_journal_paper_doi 10.1039/c5ob00444f
_journal_volume 13
_journal_year 2015
_chemical_formula_sum 'C21 H25 N3'
_chemical_formula_weight 319.44
_chemical_name_systematic
; 
 ? 
;
_space_group_IT_number 2
_symmetry_cell_setting triclinic
_symmetry_space_group_name_Hall '-P 1'
_symmetry_space_group_name_H-M 'P -1'
_atom_sites_solution_hydrogens 'at N1 from difmap, others geom'
_atom_sites_solution_primary direct
_atom_sites_solution_secondary difmap
_audit_creation_method SHELXL-97
_audit_update_record
;
2014-06-13 deposited with the CCDC.
2015-04-23 downloaded from the CCDC.
;
_cell_angle_alpha 79.096(4)
_cell_angle_beta 89.444(2)
_cell_angle_gamma 77.230(5)
_cell_formula_units_Z 4
_cell_length_a 11.8867(3)
_cell_length_b 12.5284(6)
_cell_length_c 13.0514(4)
_cell_measurement_reflns_used 5664
_cell_measurement_temperature 223(2)
_cell_measurement_theta_max 68.25
_cell_measurement_theta_min 0.88
_cell_volume 1860.29(12)
_computing_cell_refinement 'Collect (Nonius B.V., 1998)'
_computing_data_collection 'Collect (Nonius B.V., 1998)'
_computing_data_reduction 'Denzo-SMN (Otwinowski & Minor, 1997)'
_computing_molecular_graphics 'XP (BrukerAXS, 2000)'
_computing_publication_material 'SHELXL-97 (Sheldrick, 1997)'
_computing_structure_refinement 'SHELXL-97 (Sheldrick, 1997)'
_computing_structure_solution 'SHELXS-97 (Sheldrick, 1990)'
_diffrn_ambient_temperature 223(2)
_diffrn_measured_fraction_theta_full 0.955
_diffrn_measured_fraction_theta_max 0.955
_diffrn_measurement_device_type 'Nonius KappaCCD APEXII'
_diffrn_measurement_method '\w and \f scans'
_diffrn_radiation_monochromator graphite
_diffrn_radiation_source 'fine-focus sealed tube'
_diffrn_radiation_type CuK\a
_diffrn_radiation_wavelength 1.54178
_diffrn_reflns_av_R_equivalents 0.037
_diffrn_reflns_av_sigmaI/netI 0.0237
_diffrn_reflns_limit_h_max 0
_diffrn_reflns_limit_h_min -14
_diffrn_reflns_limit_k_max 14
_diffrn_reflns_limit_k_min -14
_diffrn_reflns_limit_l_max 15
_diffrn_reflns_limit_l_min -15
_diffrn_reflns_number 21856
_diffrn_reflns_theta_full 67.02
_diffrn_reflns_theta_max 67.02
_diffrn_reflns_theta_min 3.45
_exptl_absorpt_coefficient_mu 0.521
_exptl_absorpt_correction_T_max 0.9259
_exptl_absorpt_correction_T_min 0.8266
_exptl_absorpt_correction_type multi-scan
_exptl_absorpt_process_details 'Denzo (Otwinowski, Borek, Majewski & Minor, 2003)'
_exptl_crystal_colour colourless
_exptl_crystal_density_diffrn 1.141
_exptl_crystal_density_method 'not measured'
_exptl_crystal_description block
_exptl_crystal_F_000 688
_exptl_crystal_size_max 0.38
_exptl_crystal_size_mid 0.35
_exptl_crystal_size_min 0.15
_refine_diff_density_max 0.151
_refine_diff_density_min -0.163
_refine_diff_density_rms 0.028
_refine_ls_extinction_method none
_refine_ls_goodness_of_fit_ref 1.057
_refine_ls_hydrogen_treatment mixed
_refine_ls_matrix_type full
_refine_ls_number_parameters 441
_refine_ls_number_reflns 6335
_refine_ls_number_restraints 1
_refine_ls_restrained_S_all 1.057
_refine_ls_R_factor_all 0.0473
_refine_ls_R_factor_gt 0.0452
_refine_ls_shift/su_max 0.000
_refine_ls_shift/su_mean 0.000
_refine_ls_structure_factor_coef Fsqd
_refine_ls_weighting_details 'calc w=1/[\s^2^(Fo^2^)+(0.0549P)^2^+0.4229P] where P=(Fo^2^+2Fc^2^)/3'
_refine_ls_weighting_scheme calc
_refine_ls_wR_factor_gt 0.1167
_refine_ls_wR_factor_ref 0.1186
_reflns_number_gt 5970
_reflns_number_total 6335
_reflns_threshold_expression >2sigma(I)
_cod_data_source_file c5ob00444f2.cif
_cod_data_source_block erk6444
_cod_depositor_comments 'Adding full bibliography for 7154465--7154470.cif.'
_cod_original_sg_symbol_H-M P-1
_cod_database_code 7154465

loop_
_symmetry_equiv_pos_as_xyz
'x, y, z'
'-x, -y, -z'

loop_
_atom_site_label
_atom_site_type_symbol
_atom_site_fract_x
_atom_site_fract_y
_atom_site_fract_z
_atom_site_U_iso_or_equiv
_atom_site_adp_type
_atom_site_occupancy
_atom_site_symmetry_multiplicity
_atom_site_calc_flag
_atom_site_refinement_flags
N4A N 0.64584(12) 0.76417(13) 0.42831(10) 0.0610(3) Uani 1 1 d D
H01A H 0.6832(16) 0.8050(16) 0.3796(15) 0.077(6) Uiso 1 1 d D
N1A N 0.35088(9) 0.73300(9) 0.28109(9) 0.0477(3) Uani 1 1 d .
N3A N 0.52298(9) 0.79866(9) 0.27745(8) 0.0394(2) Uani 1 1 d .
C4A C 0.55459(11) 0.75497(11) 0.38333(10) 0.0437(3) Uani 1 1 d .
C5A C 0.47283(12) 0.69467(11) 0.43956(11) 0.0455(3) Uani 1 1 d .
C6A C 0.49233(14) 0.64481(12) 0.54484(12) 0.0565(4) Uani 1 1 d .
H6A H 0.5570 0.6522 0.5816 0.068 Uiso 1 1 calc R
C7A C 0.41673(17) 0.58477(14) 0.59497(14) 0.0686(5) Uani 1 1 d .
H7A H 0.4297 0.5516 0.6660 0.082 Uiso 1 1 calc R
C8A C 0.32201(16) 0.57332(14) 0.54105(15) 0.0705(5) Uani 1 1 d .
H8A H 0.2717 0.5311 0.5754 0.085 Uiso 1 1 calc R
C9A C 0.30068(14) 0.62278(13) 0.43838(14) 0.0608(4) Uani 1 1 d .
H9A H 0.2352 0.6154 0.4029 0.073 Uiso 1 1 calc R
C10A C 0.37635(12) 0.68468(11) 0.38566(11) 0.0466(3) Uani 1 1 d .
C2A C 0.42232(11) 0.78679(10) 0.23203(10) 0.0416(3) Uani 1 1 d .
C11A C 0.39609(13) 0.84154(13) 0.12051(11) 0.0524(3) Uani 1 1 d .
H11A H 0.3243 0.8272 0.0978 0.079 Uiso 1 1 calc R
H11B H 0.4581 0.8117 0.0779 0.079 Uiso 1 1 calc R
H11C H 0.3888 0.9213 0.1133 0.079 Uiso 1 1 calc R
C21A C 0.60012(10) 0.85765(10) 0.21480(10) 0.0387(3) Uani 1 1 d .
C22A C 0.69055(11) 0.79606(11) 0.16588(10) 0.0418(3) Uani 1 1 d .
C23A C 0.76361(11) 0.85472(12) 0.10636(10) 0.0457(3) Uani 1 1 d .
H23A H 0.8247 0.8161 0.0719 0.055 Uiso 1 1 calc R
C24A C 0.74711(11) 0.96857(12) 0.09752(11) 0.0466(3) Uani 1 1 d .
H24A H 0.7974 1.0066 0.0575 0.056 Uiso 1 1 calc R
C25A C 0.65772(12) 1.02728(11) 0.14668(11) 0.0455(3) Uani 1 1 d .
H25A H 0.6480 1.1048 0.1400 0.055 Uiso 1 1 calc R
C26A C 0.58143(11) 0.97306(11) 0.20630(10) 0.0409(3) Uani 1 1 d .
C27A C 0.71145(13) 0.67091(12) 0.17465(12) 0.0534(4) Uani 1 1 d .
H27A H 0.6483 0.6451 0.2150 0.064 Uiso 1 1 calc R
C28A C 0.70956(19) 0.63856(15) 0.06747(16) 0.0778(5) Uani 1 1 d .
H28A H 0.6365 0.6757 0.0311 0.117 Uiso 1 1 calc R
H28B H 0.7188 0.5584 0.0762 0.117 Uiso 1 1 calc R
H28C H 0.7722 0.6611 0.0271 0.117 Uiso 1 1 calc R
C29A C 0.82513(17) 0.61206(15) 0.23372(17) 0.0801(5) Uani 1 1 d .
H29A H 0.8248 0.6325 0.3018 0.120 Uiso 1 1 calc R
H29B H 0.8887 0.6343 0.1946 0.120 Uiso 1 1 calc R
H29C H 0.8341 0.5320 0.2423 0.120 Uiso 1 1 calc R
C30A C 0.48299(12) 1.04004(11) 0.25895(11) 0.0470(3) Uani 1 1 d .
H30A H 0.4315 0.9900 0.2870 0.056 Uiso 1 1 calc R
C31A C 0.52811(15) 1.07971(17) 0.35017(15) 0.0706(5) Uani 1 1 d .
H31A H 0.5733 1.0163 0.3980 0.106 Uiso 1 1 calc R
H31B H 0.4636 1.1166 0.3862 0.106 Uiso 1 1 calc R
H31C H 0.5762 1.1316 0.3245 0.106 Uiso 1 1 calc R
C32A C 0.41155(16) 1.13829(14) 0.18136(15) 0.0723(5) Uani 1 1 d .
H32A H 0.3498 1.1791 0.2175 0.108 Uiso 1 1 calc R
H32B H 0.3789 1.1106 0.1266 0.108 Uiso 1 1 calc R
H32C H 0.4607 1.1874 0.1509 0.108 Uiso 1 1 calc R
N4B N -0.04178(11) 0.76489(13) 0.92439(10) 0.0630(4) Uani 1 1 d D
H01B H -0.0994(16) 0.8040(16) 0.8762(15) 0.081(6) Uiso 1 1 d D
N1B N 0.27282(9) 0.73261(9) 0.77964(9) 0.0445(3) Uani 1 1 d .
N3B N 0.06960(9) 0.79435(9) 0.77321(8) 0.0399(2) Uani 1 1 d .
C4B C 0.05516(11) 0.75421(11) 0.87958(10) 0.0441(3) Uani 1 1 d .
C5B C 0.16340(11) 0.69785(11) 0.93801(10) 0.0427(3) Uani 1 1 d .
C6B C 0.16449(13) 0.65264(12) 1.04444(11) 0.0529(3) Uani 1 1 d .
H6B H 0.0946 0.6566 1.0794 0.063 Uiso 1 1 calc R
C7B C 0.26721(15) 0.60233(13) 1.09839(12) 0.0587(4) Uani 1 1 d .
H7B H 0.2675 0.5721 1.1700 0.070 Uiso 1 1 calc R
C8B C 0.37056(14) 0.59630(12) 1.04685(13) 0.0569(4) Uani 1 1 d .
H8B H 0.4407 0.5627 1.0841 0.068 Uiso 1 1 calc R
C9B C 0.37098(12) 0.63898(11) 0.94226(12) 0.0511(3) Uani 1 1 d .
H9B H 0.4414 0.6337 0.9080 0.061 Uiso 1 1 calc R
C10B C 0.26730(11) 0.69043(10) 0.88578(11) 0.0420(3) Uani 1 1 d .
C2B C 0.17718(11) 0.78170(10) 0.72875(10) 0.0413(3) Uani 1 1 d .
C11B C 0.18043(12) 0.82967(13) 0.61541(11) 0.0537(4) Uani 1 1 d .
H11D H 0.2596 0.8155 0.5934 0.080 Uiso 1 1 calc R
H11E H 0.1488 0.9095 0.6035 0.080 Uiso 1 1 calc R
H11F H 0.1350 0.7953 0.5756 0.080 Uiso 1 1 calc R
C21B C -0.03323(10) 0.85324(11) 0.71007(10) 0.0402(3) Uani 1 1 d .
C22B C -0.09442(11) 0.79163(11) 0.66180(10) 0.0438(3) Uani 1 1 d .
C23B C -0.19392(12) 0.85040(13) 0.60308(11) 0.0485(3) Uani 1 1 d .
H23B H -0.2366 0.8118 0.5690 0.058 Uiso 1 1 calc R
C24B C -0.23053(12) 0.96408(13) 0.59432(11) 0.0494(3) Uani 1 1 d .
H24B H -0.2983 1.0020 0.5550 0.059 Uiso 1 1 calc R
C25B C -0.16875(11) 1.02305(12) 0.64269(11) 0.0473(3) Uani 1 1 d .
H25B H -0.1950 1.1006 0.6360 0.057 Uiso 1 1 calc R
C26B C -0.06805(11) 0.96907(11) 0.70130(10) 0.0423(3) Uani 1 1 d .
C27B C -0.05658(13) 0.66618(12) 0.67204(12) 0.0528(3) Uani 1 1 d .
H27B H 0.0194 0.6420 0.7097 0.063 Uiso 1 1 calc R
C28B C -0.1402(2) 0.60697(16) 0.7364(2) 0.0933(7) Uani 1 1 d .
H28D H -0.1482 0.6293 0.8038 0.140 Uiso 1 1 calc R
H28E H -0.1108 0.5269 0.7463 0.140 Uiso 1 1 calc R
H28F H -0.2149 0.6270 0.7000 0.140 Uiso 1 1 calc R
C29B C -0.0414(2) 0.63138(17) 0.56645(16) 0.0840(6) Uani 1 1 d .
H29D H 0.0128 0.6690 0.5268 0.126 Uiso 1 1 calc R
H29E H -0.1152 0.6516 0.5286 0.126 Uiso 1 1 calc R
H29F H -0.0121 0.5513 0.5765 0.126 Uiso 1 1 calc R
C30B C -0.00080(12) 1.03582(12) 0.75295(11) 0.0484(3) Uani 1 1 d .
H30B H 0.0737 0.9857 0.7802 0.058 Uiso 1 1 calc R
C31B C 0.02571(18) 1.13383(15) 0.67478(16) 0.0757(5) Uani 1 1 d .
H31D H 0.0684 1.1746 0.7102 0.114 Uiso 1 1 calc R
H31E H -0.0460 1.1830 0.6450 0.114 Uiso 1 1 calc R
H31F H 0.0715 1.1060 0.6196 0.114 Uiso 1 1 calc R
C32B C -0.06478(15) 1.07584(17) 0.84484(15) 0.0722(5) Uani 1 1 d .
H32D H -0.0808 1.0125 0.8933 0.108 Uiso 1 1 calc R
H32E H -0.1368 1.1277 0.8199 0.108 Uiso 1 1 calc R
H32F H -0.0176 1.1129 0.8800 0.108 Uiso 1 1 calc R

loop_
_atom_site_aniso_label
_atom_site_aniso_U_11
_atom_site_aniso_U_22
_atom_site_aniso_U_33
_atom_site_aniso_U_23
_atom_site_aniso_U_13
_atom_site_aniso_U_12
N4A 0.0587(8) 0.0797(9) 0.0466(7) -0.0042(6) -0.0046(6) -0.0257(7)
N1A 0.0398(6) 0.0453(6) 0.0584(7) -0.0072(5) 0.0062(5) -0.0128(5)
N3A 0.0351(5) 0.0423(6) 0.0404(6) -0.0052(4) 0.0035(4) -0.0101(4)
C4A 0.0445(7) 0.0441(7) 0.0410(7) -0.0078(6) 0.0042(6) -0.0076(6)
C5A 0.0481(7) 0.0377(7) 0.0475(7) -0.0075(6) 0.0123(6) -0.0038(6)
C6A 0.0659(9) 0.0500(8) 0.0470(8) -0.0052(6) 0.0117(7) -0.0031(7)
C7A 0.0870(13) 0.0520(9) 0.0549(9) 0.0018(7) 0.0295(9) -0.0014(8)
C8A 0.0710(11) 0.0524(9) 0.0819(12) -0.0008(8) 0.0363(10) -0.0123(8)
C9A 0.0531(9) 0.0488(8) 0.0784(11) -0.0061(8) 0.0225(8) -0.0131(7)
C10A 0.0431(7) 0.0371(7) 0.0573(8) -0.0081(6) 0.0135(6) -0.0051(5)
C2A 0.0357(6) 0.0395(6) 0.0495(7) -0.0095(6) 0.0032(5) -0.0076(5)
C11A 0.0458(8) 0.0594(9) 0.0519(8) -0.0047(7) -0.0050(6) -0.0165(6)
C21A 0.0339(6) 0.0439(7) 0.0382(6) -0.0054(5) 0.0024(5) -0.0107(5)
C22A 0.0366(6) 0.0455(7) 0.0428(7) -0.0078(6) 0.0017(5) -0.0084(5)
C23A 0.0372(7) 0.0541(8) 0.0456(7) -0.0099(6) 0.0068(5) -0.0095(6)
C24A 0.0403(7) 0.0550(8) 0.0462(7) -0.0057(6) 0.0067(6) -0.0177(6)
C25A 0.0453(7) 0.0431(7) 0.0492(8) -0.0064(6) 0.0043(6) -0.0145(6)
C26A 0.0373(6) 0.0446(7) 0.0415(7) -0.0080(5) 0.0018(5) -0.0106(5)
C27A 0.0486(8) 0.0447(7) 0.0657(9) -0.0106(7) 0.0139(7) -0.0085(6)
C28A 0.0990(14) 0.0560(10) 0.0851(13) -0.0282(9) 0.0065(11) -0.0195(9)
C29A 0.0747(12) 0.0545(10) 0.0962(14) -0.0009(9) -0.0058(10) 0.0060(9)
C30A 0.0435(7) 0.0443(7) 0.0548(8) -0.0122(6) 0.0100(6) -0.0114(6)
C31A 0.0619(10) 0.0877(12) 0.0757(11) -0.0440(10) 0.0172(8) -0.0221(9)
C32A 0.0638(10) 0.0577(10) 0.0828(12) -0.0062(9) 0.0144(9) 0.0063(8)
N4B 0.0408(7) 0.0905(10) 0.0481(7) -0.0023(7) 0.0104(6) -0.0045(6)
N1B 0.0354(6) 0.0440(6) 0.0522(7) -0.0075(5) 0.0058(5) -0.0064(5)
N3B 0.0327(5) 0.0447(6) 0.0400(6) -0.0058(5) 0.0048(4) -0.0058(4)
C4B 0.0410(7) 0.0487(7) 0.0417(7) -0.0075(6) 0.0060(5) -0.0090(6)
C5B 0.0422(7) 0.0399(7) 0.0462(7) -0.0080(6) 0.0013(6) -0.0099(5)
C6B 0.0550(8) 0.0562(8) 0.0473(8) -0.0056(6) 0.0017(6) -0.0157(7)
C7B 0.0699(10) 0.0537(9) 0.0511(8) -0.0007(7) -0.0114(7) -0.0181(7)
C8B 0.0539(9) 0.0459(8) 0.0676(10) -0.0031(7) -0.0171(7) -0.0099(6)
C9B 0.0415(7) 0.0418(7) 0.0682(10) -0.0078(7) -0.0043(6) -0.0074(6)
C10B 0.0408(7) 0.0342(6) 0.0514(8) -0.0081(5) 0.0007(6) -0.0093(5)
C2B 0.0369(7) 0.0408(7) 0.0468(7) -0.0100(5) 0.0080(5) -0.0088(5)
C11B 0.0436(7) 0.0652(9) 0.0484(8) -0.0058(7) 0.0122(6) -0.0088(7)
C21B 0.0324(6) 0.0481(7) 0.0386(7) -0.0066(5) 0.0051(5) -0.0071(5)
C22B 0.0391(7) 0.0507(7) 0.0419(7) -0.0089(6) 0.0073(5) -0.0113(6)
C23B 0.0413(7) 0.0622(9) 0.0442(7) -0.0103(6) 0.0027(6) -0.0160(6)
C24B 0.0367(7) 0.0627(9) 0.0446(7) -0.0041(6) 0.0003(5) -0.0074(6)
C25B 0.0404(7) 0.0490(8) 0.0486(8) -0.0057(6) 0.0039(6) -0.0049(6)
C26B 0.0356(6) 0.0482(7) 0.0415(7) -0.0072(6) 0.0065(5) -0.0074(5)
C27B 0.0505(8) 0.0507(8) 0.0589(9) -0.0130(7) 0.0019(7) -0.0125(6)
C28B 0.1030(16) 0.0581(11) 0.1202(18) -0.0092(11) 0.0369(14) -0.0292(11)
C29B 0.1098(16) 0.0658(11) 0.0784(13) -0.0303(10) 0.0081(11) -0.0097(11)
C30B 0.0412(7) 0.0484(7) 0.0558(8) -0.0133(6) 0.0012(6) -0.0075(6)
C31B 0.0876(13) 0.0646(10) 0.0808(12) -0.0069(9) -0.0033(10) -0.0352(10)
C32B 0.0579(10) 0.0936(13) 0.0752(11) -0.0436(10) 0.0082(8) -0.0153(9)

loop_
_atom_type_symbol
_atom_type_description
_atom_type_scat_dispersion_real
_atom_type_scat_dispersion_imag
_atom_type_scat_source
C C 0.0181 0.0091 'International Tables Vol C Tables 4.2.6.8 and 6.1.1.4'
H H 0.0000 0.0000 'International Tables Vol C Tables 4.2.6.8 and 6.1.1.4'
N N 0.0311 0.0180 'International Tables Vol C Tables 4.2.6.8 and 6.1.1.4'

loop_
_geom_angle_atom_site_label_1
_geom_angle_atom_site_label_2
_geom_angle_atom_site_label_3
_geom_angle
C4A N4A H01A 107.0(12)
C2A N1A C10A 117.79(12)
C2A N3A C4A 122.47(11)
C2A N3A C21A 119.79(10)
C4A N3A C21A 117.73(10)
N4A C4A N3A 124.59(13)
N4A C4A C5A 121.63(13)
N3A C4A C5A 113.77(12)
C10A C5A C6A 119.89(13)
C10A C5A C4A 119.07(12)
C6A C5A C4A 121.02(14)
C7A C6A C5A 119.99(17)
C7A C6A H6A 120.0
C5A C6A H6A 120.0
C6A C7A C8A 120.12(16)
C6A C7A H7A 119.9
C8A C7A H7A 119.9
C9A C8A C7A 120.70(15)
C9A C8A H8A 119.7
C7A C8A H8A 119.7
C8A C9A C10A 120.21(17)
C8A C9A H9A 119.9
C10A C9A H9A 119.9
N1A C10A C5A 123.02(12)
N1A C10A C9A 117.91(14)
C5A C10A C9A 119.07(14)
N1A C2A N3A 123.81(12)
N1A C2A C11A 119.03(12)
N3A C2A C11A 117.15(11)
C2A C11A H11A 109.5
C2A C11A H11B 109.5
H11A C11A H11B 109.5
C2A C11A H11C 109.5
H11A C11A H11C 109.5
H11B C11A H11C 109.5
C26A C21A C22A 122.80(11)
C26A C21A N3A 118.68(11)
C22A C21A N3A 118.52(11)
C23A C22A C21A 117.37(12)
C23A C22A C27A 119.47(12)
C21A C22A C27A 123.16(12)
C24A C23A C22A 120.74(12)
C24A C23A H23A 119.6
C22A C23A H23A 119.6
C23A C24A C25A 120.81(12)
C23A C24A H24A 119.6
C25A C24A H24A 119.6
C24A C25A C26A 120.87(12)
C24A C25A H25A 119.6
C26A C25A H25A 119.6
C25A C26A C21A 117.40(12)
C25A C26A C30A 119.76(12)
C21A C26A C30A 122.84(11)
C22A C27A C29A 111.04(13)
C22A C27A C28A 111.73(13)
C29A C27A C28A 110.30(15)
C22A C27A H27A 107.9
C29A C27A H27A 107.9
C28A C27A H27A 107.9
C27A C28A H28A 109.5
C27A C28A H28B 109.5
H28A C28A H28B 109.5
C27A C28A H28C 109.5
H28A C28A H28C 109.5
H28B C28A H28C 109.5
C27A C29A H29A 109.5
C27A C29A H29B 109.5
H29A C29A H29B 109.5
C27A C29A H29C 109.5
H29A C29A H29C 109.5
H29B C29A H29C 109.5
C31A C30A C26A 110.84(12)
C31A C30A C32A 110.90(14)
C26A C30A C32A 111.67(12)
C31A C30A H30A 107.7
C26A C30A H30A 107.7
C32A C30A H30A 107.7
C30A C31A H31A 109.5
C30A C31A H31B 109.5
H31A C31A H31B 109.5
C30A C31A H31C 109.5
H31A C31A H31C 109.5
H31B C31A H31C 109.5
C30A C32A H32A 109.5
C30A C32A H32B 109.5
H32A C32A H32B 109.5
C30A C32A H32C 109.5
H32A C32A H32C 109.5
H32B C32A H32C 109.5
C4B N4B H01B 109.0(13)
C2B N1B C10B 117.67(11)
C2B N3B C4B 122.51(11)
C2B N3B C21B 120.06(10)
C4B N3B C21B 117.41(10)
N4B C4B N3B 124.86(13)
N4B C4B C5B 121.27(13)
N3B C4B C5B 113.88(11)
C6B C5B C10B 119.71(13)
C6B C5B C4B 121.28(12)
C10B C5B C4B 119.00(12)
C7B C6B C5B 120.38(14)
C7B C6B H6B 119.8
C5B C6B H6B 119.8
C6B C7B C8B 119.92(14)
C6B C7B H7B 120.0
C8B C7B H7B 120.0
C9B C8B C7B 120.47(14)
C9B C8B H8B 119.8
C7B C8B H8B 119.8
C8B C9B C10B 120.54(14)
C8B C9B H9B 119.7
C10B C9B H9B 119.7
N1B C10B C5B 122.91(12)
N1B C10B C9B 118.12(12)
C5B C10B C9B 118.97(13)
N1B C2B N3B 124.02(12)
N1B C2B C11B 118.95(11)
N3B C2B C11B 117.02(11)
C2B C11B H11D 109.5
C2B C11B H11E 109.5
H11D C11B H11E 109.5
C2B C11B H11F 109.5
H11D C11B H11F 109.5
H11E C11B H11F 109.5
C26B C21B C22B 122.77(12)
C26B C21B N3B 118.60(11)
C22B C21B N3B 118.62(12)
C23B C22B C21B 117.24(13)
C23B C22B C27B 120.25(13)
C21B C22B C27B 122.51(12)
C24B C23B C22B 121.01(13)
C24B C23B H23B 119.5
C22B C23B H23B 119.5
C23B C24B C25B 120.70(13)
C23B C24B H24B 119.7
C25B C24B H24B 119.7
C24B C25B C26B 120.86(13)
C24B C25B H25B 119.6
C26B C25B H25B 119.6
C25B C26B C21B 117.41(12)
C25B C26B C30B 119.95(12)
C21B C26B C30B 122.64(12)
C22B C27B C29B 112.15(13)
C22B C27B C28B 111.24(13)
C29B C27B C28B 110.45(16)
C22B C27B H27B 107.6
C29B C27B H27B 107.6
C28B C27B H27B 107.6
C27B C28B H28D 109.5
C27B C28B H28E 109.5
H28D C28B H28E 109.5
C27B C28B H28F 109.5
H28D C28B H28F 109.5
H28E C28B H28F 109.5
C27B C29B H29D 109.5
C27B C29B H29E 109.5
H29D C29B H29E 109.5
C27B C29B H29F 109.5
H29D C29B H29F 109.5
H29E C29B H29F 109.5
C32B C30B C26B 110.94(12)
C32B C30B C31B 110.82(14)
C26B C30B C31B 111.58(13)
C32B C30B H30B 107.8
C26B C30B H30B 107.8
C31B C30B H30B 107.8
C30B C31B H31D 109.5
C30B C31B H31E 109.5
H31D C31B H31E 109.5
C30B C31B H31F 109.5
H31D C31B H31F 109.5
H31E C31B H31F 109.5
C30B C32B H32D 109.5
C30B C32B H32E 109.5
H32D C32B H32E 109.5
C30B C32B H32F 109.5
H32D C32B H32F 109.5
H32E C32B H32F 109.5

loop_
_geom_bond_atom_site_label_1
_geom_bond_atom_site_label_2
_geom_bond_distance
N4A C4A 1.2757(19)
N4A H01A 0.914(17)
N1A C2A 1.2901(17)
N1A C10A 1.3911(19)
N3A C2A 1.3897(16)
N3A C4A 1.4083(17)
N3A C21A 1.4533(15)
C4A C5A 1.4679(19)
C5A C10A 1.392(2)
C5A C6A 1.396(2)
C6A C7A 1.379(2)
C6A H6A 0.9400
C7A C8A 1.381(3)
C7A H7A 0.9400
C8A C9A 1.366(3)
C8A H8A 0.9400
C9A C10A 1.406(2)
C9A H9A 0.9400
C2A C11A 1.4908(19)
C11A H11A 0.9700
C11A H11B 0.9700
C11A H11C 0.9700
C21A C26A 1.3965(18)
C21A C22A 1.4017(18)
C22A C23A 1.3967(18)
C22A C27A 1.5145(19)
C23A C24A 1.379(2)
C23A H23A 0.9400
C24A C25A 1.3790(19)
C24A H24A 0.9400
C25A C26A 1.3956(18)
C25A H25A 0.9400
C26A C30A 1.5211(18)
C27A C29A 1.526(2)
C27A C28A 1.530(2)
C27A H27A 0.9900
C28A H28A 0.9700
C28A H28B 0.9700
C28A H28C 0.9700
C29A H29A 0.9700
C29A H29B 0.9700
C29A H29C 0.9700
C30A C31A 1.519(2)
C30A C32A 1.531(2)
C30A H30A 0.9900
C31A H31A 0.9700
C31A H31B 0.9700
C31A H31C 0.9700
C32A H32A 0.9700
C32A H32B 0.9700
C32A H32C 0.9700
N4B C4B 1.2790(18)
N4B H01B 0.920(17)
N1B C2B 1.2894(17)
N1B C10B 1.3926(18)
N3B C2B 1.3886(16)
N3B C4B 1.4067(17)
N3B C21B 1.4520(16)
C4B C5B 1.4660(19)
C5B C6B 1.396(2)
C5B C10B 1.3984(19)
C6B C7B 1.376(2)
C6B H6B 0.9400
C7B C8B 1.389(2)
C7B H7B 0.9400
C8B C9B 1.369(2)
C8B H8B 0.9400
C9B C10B 1.4015(19)
C9B H9B 0.9400
C2B C11B 1.4913(19)
C11B H11D 0.9700
C11B H11E 0.9700
C11B H11F 0.9700
C21B C26B 1.4010(19)
C21B C22B 1.4010(19)
C22B C23B 1.3955(19)
C22B C27B 1.516(2)
C23B C24B 1.377(2)
C23B H23B 0.9400
C24B C25B 1.382(2)
C24B H24B 0.9400
C25B C26B 1.3927(19)
C25B H25B 0.9400
C26B C30B 1.5206(19)
C27B C29B 1.520(2)
C27B C28B 1.523(2)
C27B H27B 0.9900
C28B H28D 0.9700
C28B H28E 0.9700
C28B H28F 0.9700
C29B H29D 0.9700
C29B H29E 0.9700
C29B H29F 0.9700
C30B C32B 1.520(2)
C30B C31B 1.529(2)
C30B H30B 0.9900
C31B H31D 0.9700
C31B H31E 0.9700
C31B H31F 0.9700
C32B H32D 0.9700
C32B H32E 0.9700
C32B H32F 0.9700

loop_
_geom_torsion_atom_site_label_1
_geom_torsion_atom_site_label_2
_geom_torsion_atom_site_label_3
_geom_torsion_atom_site_label_4
_geom_torsion
C2A N3A C4A N4A -179.77(13)
C21A N3A C4A N4A 0.5(2)
C2A N3A C4A C5A 1.09(17)
C21A N3A C4A C5A -178.66(10)
N4A C4A C5A C10A -178.21(14)
N3A C4A C5A C10A 0.95(17)
N4A C4A C5A C6A -0.1(2)
N3A C4A C5A C6A 179.05(12)
C10A C5A C6A C7A 0.7(2)
C4A C5A C6A C7A -177.39(13)
C5A C6A C7A C8A 0.4(2)
C6A C7A C8A C9A -1.2(2)
C7A C8A C9A C10A 1.1(2)
C2A N1A C10A C5A 1.91(19)
C2A N1A C10A C9A -177.88(12)
C6A C5A C10A N1A 179.36(12)
C4A C5A C10A N1A -2.52(19)
C6A C5A C10A C9A -0.86(19)
C4A C5A C10A C9A 177.26(12)
C8A C9A C10A N1A 179.78(13)
C8A C9A C10A C5A 0.0(2)
C10A N1A C2A N3A 0.29(19)
C10A N1A C2A C11A -178.71(12)
C4A N3A C2A N1A -1.83(19)
C21A N3A C2A N1A 177.91(12)
C4A N3A C2A C11A 177.19(12)
C21A N3A C2A C11A -3.06(17)
C2A N3A C21A C26A 88.15(15)
C4A N3A C21A C26A -92.10(14)
C2A N3A C21A C22A -92.18(14)
C4A N3A C21A C22A 87.58(14)
C26A C21A C22A C23A -0.18(19)
N3A C21A C22A C23A -179.84(11)
C26A C21A C22A C27A -179.99(13)
N3A C21A C22A C27A 0.35(19)
C21A C22A C23A C24A 0.60(19)
C27A C22A C23A C24A -179.59(13)
C22A C23A C24A C25A -0.4(2)
C23A C24A C25A C26A -0.2(2)
C24A C25A C26A C21A 0.6(2)
C24A C25A C26A C30A -179.49(12)
C22A C21A C26A C25A -0.43(19)
N3A C21A C26A C25A 179.23(11)
C22A C21A C26A C30A 179.71(12)
N3A C21A C26A C30A -0.63(18)
C23A C22A C27A C29A 66.20(18)
C21A C22A C27A C29A -114.00(16)
C23A C22A C27A C28A -57.41(18)
C21A C22A C27A C28A 122.40(15)
C25A C26A C30A C31A -71.76(17)
C21A C26A C30A C31A 108.10(15)
C25A C26A C30A C32A 52.44(18)
C21A C26A C30A C32A -127.70(15)
C2B N3B C4B N4B 179.16(14)
C21B N3B C4B N4B 0.7(2)
C2B N3B C4B C5B -0.34(18)
C21B N3B C4B C5B -178.83(11)
N4B C4B C5B C6B 0.7(2)
N3B C4B C5B C6B -179.73(12)
N4B C4B C5B C10B -178.68(14)
N3B C4B C5B C10B 0.84(18)
C10B C5B C6B C7B 0.9(2)
C4B C5B C6B C7B -178.50(13)
C5B C6B C7B C8B 0.0(2)
C6B C7B C8B C9B -0.7(2)
C7B C8B C9B C10B 0.7(2)
C2B N1B C10B C5B 0.92(19)
C2B N1B C10B C9B -178.69(12)
C6B C5B C10B N1B 179.38(12)
C4B C5B C10B N1B -1.18(19)
C6B C5B C10B C9B -1.01(19)
C4B C5B C10B C9B 178.43(12)
C8B C9B C10B N1B 179.86(12)
C8B C9B C10B C5B 0.2(2)
C10B N1B C2B N3B -0.37(19)
C10B N1B C2B C11B 178.85(12)
C4B N3B C2B N1B 0.1(2)
C21B N3B C2B N1B 178.56(12)
C4B N3B C2B C11B -179.11(12)
C21B N3B C2B C11B -0.66(18)
C2B N3B C21B C26B -88.31(15)
C4B N3B C21B C26B 90.21(14)
C2B N3B C21B C22B 92.65(14)
C4B N3B C21B C22B -88.83(14)
C26B C21B C22B C23B -0.04(19)
N3B C21B C22B C23B 178.96(11)
C26B C21B C22B C27B -179.69(12)
N3B C21B C22B C27B -0.70(18)
C21B C22B C23B C24B -0.71(19)
C27B C22B C23B C24B 178.95(13)
C22B C23B C24B C25B 0.7(2)
C23B C24B C25B C26B 0.1(2)
C24B C25B C26B C21B -0.77(19)
C24B C25B C26B C30B 179.39(12)
C22B C21B C26B C25B 0.76(19)
N3B C21B C26B C25B -178.23(11)
C22B C21B C26B C30B -179.40(12)
N3B C21B C26B C30B 1.60(18)
C23B C22B C27B C29B 55.81(19)
C21B C22B C27B C29B -124.54(16)
C23B C22B C27B C28B -68.45(19)
C21B C22B C27B C28B 111.19(17)
C25B C26B C30B C32B 71.76(17)
C21B C26B C30B C32B -108.07(16)
C25B C26B C30B C31B -52.34(18)
C21B C26B C30B C31B 127.83(15)
